data_1574399
loop_
_publ_author_name
'Erchinger, Johannes E.'
'Okumura, Tsubasa'
'Nakata, Kanami'
'Shimizu, Daisuke'
'Daniliuc, Constanstin G.'
'Amaike, Kazuma'
'Glorius, Frank'
'Itami, Kenichiro'
'Ito, Hideto'

_publ_section_title
;
 Functionalization and solubilization of polycyclic aromatic compounds by
 sulfoniumization
;
_journal_issue 19
_journal_name_full 'Chemical Science'
_journal_page_first 8262
_journal_page_last 8267
_journal_paper_doi 10.1039/D5SC01415H
_journal_volume 16
_journal_year 2025
_chemical_formula_sum 'C28 H19 B F4 S2'
_chemical_formula_weight 506.36
_space_group_crystal_system monoclinic
_space_group_IT_number 15
_space_group_name_Hall '-C 2yc'
_space_group_name_H-M_alt 'C 1 2/c 1'
_atom_sites_solution_hydrogens geom
_atom_sites_solution_primary direct
_audit_creation_method 'APEX5 v2023.9-2'
_audit_update_record
;
2024-12-09 deposited with the CCDC.	2025-04-11 downloaded from the CCDC.
;
_cell_angle_alpha 90
_cell_angle_beta 100.849(2)
_cell_angle_gamma 90
_cell_formula_units_Z 8
_cell_length_a 15.1406(8)
_cell_length_b 10.3948(5)
_cell_length_c 32.4934(17)
_cell_measurement_reflns_used 9941
_cell_measurement_temperature 100.(2)
_cell_measurement_theta_max 27.4897
_cell_measurement_theta_min 2.3906
_cell_volume 5022.5(4)
_computing_cell_refinement 'SAINT V8.40B (Bruker AXS LLC, 2019)'
_computing_data_collection 'Bruker APEX4 v2021.4-0 Photon III'
_computing_data_reduction 'SAINT V8.40B (Bruker AXS LLC, 2019)'
_computing_molecular_graphics 'shelXle (C.B. Huebschle, rev 1242)'
_computing_publication_material 'SHELXT 2018/2 (Sheldrick, 2018)'
_computing_structure_refinement 'SHELXL-2018/3 (Sheldrick, 2018)'
_computing_structure_solution 'SHELXT 2018/2 (Sheldrick, 2018)'
_diffrn_ambient_temperature 100.(2)
_diffrn_detector_area_resol_mean 7.3910
_diffrn_measured_fraction_theta_full 0.996
_diffrn_measured_fraction_theta_max 0.996
_diffrn_measurement_device 'Bruker D8 Venture Photon III'
_diffrn_measurement_device_type 'single crystal diffractometer'
_diffrn_measurement_method 'phi/omega scans'
_diffrn_radiation_monochromator 'MX mirror'
_diffrn_radiation_probe x-ray
_diffrn_radiation_type MoK\a
_diffrn_radiation_wavelength 0.71073
_diffrn_reflns_av_R_equivalents 0.0357
_diffrn_reflns_av_unetI/netI 0.0173
_diffrn_reflns_limit_h_max 19
_diffrn_reflns_limit_h_min -19
_diffrn_reflns_limit_k_max 13
_diffrn_reflns_limit_k_min -13
_diffrn_reflns_limit_l_max 41
_diffrn_reflns_limit_l_min -41
_diffrn_reflns_number 54106
_diffrn_reflns_theta_full 25.24
_diffrn_reflns_theta_max 26.73
_diffrn_reflns_theta_min 2.39
_diffrn_source 'Mo ImS'
_diffrn_source_current 1.6
_diffrn_source_power 0.08
_diffrn_source_type 'micro focus tube'
_diffrn_source_voltage 50
_exptl_absorpt_coefficient_mu 0.257
_exptl_absorpt_correction_T_max 0.99
_exptl_absorpt_correction_T_min 0.94
_exptl_absorpt_correction_type multi-scan
_exptl_absorpt_process_details
;
Krause, L., Herbst-Irmer, R., Sheldrick, G. M., Stalke, D. (2015).

"Comparison of silver and molybdenum microfocus X-ray sources for

single-crystal structure determination"

J. Appl. Cryst. 48, 3-10. doi:10.1107/S1600576714022985
;
_exptl_crystal_colour colourless
_exptl_crystal_density_diffrn 1.339
_exptl_crystal_density_method 'not measured'
_exptl_crystal_description plate
_exptl_crystal_F_000 2080
_exptl_crystal_size_max 0.146
_exptl_crystal_size_mid 0.108
_exptl_crystal_size_min 0.045
_refine_diff_density_max 0.373
_refine_diff_density_min -0.307
_refine_ls_extinction_method none
_refine_ls_goodness_of_fit_ref 1.038
_refine_ls_hydrogen_treatment constr
_refine_ls_matrix_type full
_refine_ls_number_parameters 362
_refine_ls_number_reflns 5311
_refine_ls_number_restraints 133
_refine_ls_restrained_S_all 1.029
_refine_ls_R_factor_all 0.0372
_refine_ls_R_factor_gt 0.0337
_refine_ls_shift/su_max 0.001
_refine_ls_shift/su_mean 0.000
_refine_ls_structure_factor_coef Fsqd
_refine_ls_weighting_details 'w=1/[\s^2^(Fo^2^)+(0.0427P)^2^+6.1615P] where P=(Fo^2^+2Fc^2^)/3'
_refine_ls_weighting_scheme calc
_refine_ls_wR_factor_gt 0.0862
_refine_ls_wR_factor_ref 0.0885
_reflns_Friedel_coverage 0.000
_reflns_number_gt 4840
_reflns_number_total 5311
_reflns_threshold_expression 'I > 2\s(I)'
_cod_data_source_file d5sc01415h2.cif
_cod_data_source_block glo10731_3b
_cod_depositor_comments 'Adding full bibliography for 1574397--1574400.cif.'
_cod_database_code 1574399

loop_
_space_group_symop_operation_xyz
'x, y, z'
'-x, y, -z+1/2'
'x+1/2, y+1/2, z'
'-x+1/2, y+1/2, -z+1/2'
'-x, -y, -z'
'x, -y, z-1/2'
'-x+1/2, -y+1/2, -z'
'x+1/2, -y+1/2, z-1/2'

loop_
_atom_site_type_symbol
_atom_site_label
_atom_site_fract_x
_atom_site_fract_y
_atom_site_fract_z
_atom_site_U_iso_or_equiv
_atom_site_adp_type
_atom_site_calc_flag
_atom_site_refinement_flags_adp
_atom_site_refinement_flags_occupancy
_atom_site_refinement_flags_posn
_atom_site_occupancy
_atom_site_disorder_assembly
_atom_site_disorder_group
S S1 0.74862(2) 0.11075(3) 0.63488(2) 0.01719(9) Uani d . . . 1.000000 . .
S S2 0.70435(3) 0.39904(4) 0.66907(2) 0.02497(10) Uani d . . . 1.000000 . .
C C1 0.66300(9) 0.15493(13) 0.59089(4) 0.0171(3) Uani d . . . 1.000000 . .
C C2 0.58236(9) 0.20482(14) 0.59629(4) 0.0200(3) Uani d . . . 1.000000 . .
H H2 0.570273 0.216624 0.623684 0.024000 Uiso calc U . R 1.000000 . .
C C3 0.51740(9) 0.23857(14) 0.56099(4) 0.0205(3) Uani d . . . 1.000000 . .
H H3 0.461226 0.272364 0.564834 0.025000 Uiso calc U . R 1.000000 . .
C C4 0.53370(9) 0.22356(13) 0.52109(4) 0.0180(3) Uani d . . . 1.000000 . .
C C5 0.61559(9) 0.16415(12) 0.51501(4) 0.0163(3) Uani d . . . 1.000000 . .
C C6 0.63155(10) 0.13496(13) 0.47442(4) 0.0198(3) Uani d . . . 1.000000 . .
H H6 0.588057 0.158745 0.450587 0.024000 Uiso calc U . R 1.000000 . .
C C7 0.70804(10) 0.07344(14) 0.46884(4) 0.0214(3) Uani d . . . 1.000000 . .
H H7 0.717288 0.055046 0.441329 0.026000 Uiso calc U . R 1.000000 . .
C C8 0.77332(9) 0.03713(14) 0.50374(4) 0.0200(3) Uani d . . . 1.000000 . .
H H8 0.826125 -0.006542 0.499674 0.024000 Uiso calc U . R 1.000000 . .
C C9 0.76106(9) 0.06446(13) 0.54353(4) 0.0179(3) Uani d . . . 1.000000 . .
H H9 0.805929 0.040525 0.566813 0.021000 Uiso calc U . R 1.000000 . .
C C10 0.68222(9) 0.12803(12) 0.55039(4) 0.0161(3) Uani d . . . 1.000000 . .
C C11 0.46528(9) 0.26782(13) 0.48448(4) 0.0183(3) Uani d . . . 1.000000 . .
C C12 0.38166(10) 0.20789(14) 0.47509(5) 0.0254(3) Uani d . . . 1.000000 . .
H H12 0.367989 0.139040 0.492067 0.030000 Uiso calc U . R 1.000000 . .
C C13 0.31805(11) 0.24850(15) 0.44091(5) 0.0288(3) Uani d . . . 1.000000 . .
H H13 0.261441 0.206399 0.434395 0.035000 Uiso calc U . R 1.000000 . .
C C14 0.33694(10) 0.35012(14) 0.41634(5) 0.0237(3) Uani d . . . 1.000000 . .
H H14 0.293551 0.377053 0.392876 0.028000 Uiso calc U . R 1.000000 . .
C C15 0.41914(10) 0.41241(14) 0.42602(5) 0.0239(3) Uani d . . . 1.000000 . .
H H15 0.431687 0.483447 0.409643 0.029000 Uiso calc U . R 1.000000 . .
C C16 0.48322(10) 0.37056(14) 0.45979(5) 0.0221(3) Uani d . . . 1.000000 . .
H H16 0.539894 0.412535 0.466091 0.027000 Uiso calc U . R 1.000000 . .
C C21 0.82743(9) 0.23902(13) 0.64014(4) 0.0190(3) Uani d . . . 1.000000 . .
C C22 0.80561(10) 0.36158(14) 0.65278(4) 0.0211(3) Uani d . . . 1.000000 . .
C C23 0.86829(11) 0.46020(14) 0.65333(5) 0.0252(3) Uani d . . . 1.000000 . .
H H23 0.854010 0.545105 0.660689 0.030000 Uiso calc U . R 1.000000 . .
C C24 0.95128(11) 0.43450(15) 0.64315(5) 0.0272(3) Uani d . . . 1.000000 . .
H H24 0.993036 0.502605 0.642944 0.033000 Uiso calc U . R 1.000000 . .
C C25 0.97434(10) 0.31050(15) 0.63323(4) 0.0250(3) Uani d . . . 1.000000 . .
H H25 1.032581 0.293439 0.627629 0.030000 Uiso calc U . R 1.000000 . .
C C26 0.91216(10) 0.21149(14) 0.63151(4) 0.0209(3) Uani d . . . 1.000000 . .
H H26 0.927142 0.126468 0.624577 0.025000 Uiso calc U . R 1.000000 . .
C C31 0.69876(10) 0.13264(15) 0.67934(4) 0.0208(3) Uani d . . . 1.000000 . .
C C32 0.68161(10) 0.25517(15) 0.69363(4) 0.0227(3) Uani d . . . 1.000000 . .
C C33 0.64186(11) 0.26490(17) 0.72888(5) 0.0294(3) Uani d . . . 1.000000 . .
H H33 0.629637 0.347086 0.739312 0.035000 Uiso calc U . R 1.000000 . .
C C34 0.62027(11) 0.15441(19) 0.74864(5) 0.0341(4) Uani d . . . 1.000000 . .
H H34 0.591439 0.161649 0.772102 0.041000 Uiso calc U . R 1.000000 . .
C C35 0.63989(11) 0.03365(18) 0.73485(5) 0.0336(4) Uani d . . . 1.000000 . .
H H35 0.625689 -0.040920 0.749212 0.040000 Uiso calc U . R 1.000000 . .
C C36 0.68045(10) 0.02119(16) 0.69994(5) 0.0264(3) Uani d . . . 1.000000 . .
H H36 0.695199 -0.061129 0.690473 0.032000 Uiso calc U . R 1.000000 . .
B B1 0.3917(2) 0.3406(3) 0.65500(10) 0.0216(7) Uani d U P D 0.725(3) A 1
F F1 0.3988(4) 0.3967(6) 0.61652(14) 0.0313(10) Uani d U P D 0.725(3) A 1
F F2 0.4563(5) 0.2451(5) 0.6648(2) 0.0290(9) Uani d U P D 0.725(3) A 1
F F3 0.40343(16) 0.4356(2) 0.68551(7) 0.0341(5) Uani d U P D 0.725(3) A 1
F F4 0.30676(8) 0.28707(13) 0.65269(5) 0.0354(4) Uani d U P D 0.725(3) A 1
B B1A 0.4236(6) 0.3629(9) 0.6542(3) 0.027(2) Uani d U P D 0.275(3) A 2
F F1A 0.3803(12) 0.3840(19) 0.6134(4) 0.033(3) Uani d U P D 0.275(3) A 2
F F2A 0.4432(14) 0.2325(13) 0.6595(7) 0.036(3) Uani d U P D 0.275(3) A 2
F F3A 0.3697(4) 0.4020(5) 0.68198(17) 0.0295(11) Uani d U P D 0.275(3) A 2
F F4A 0.5039(2) 0.4317(3) 0.66252(12) 0.0343(11) Uani d U P D 0.275(3) A 2

loop_
_atom_site_aniso_label
_atom_site_aniso_U_11
_atom_site_aniso_U_22
_atom_site_aniso_U_33
_atom_site_aniso_U_12
_atom_site_aniso_U_13
_atom_site_aniso_U_23
S1 0.01930(17) 0.01799(17) 0.01374(16) -0.00173(12) 0.00171(12) 0.00073(12)
S2 0.0285(2) 0.02222(18) 0.02351(19) 0.00318(14) 0.00314(15) -0.00232(14)
C1 0.0192(6) 0.0175(6) 0.0135(6) -0.0030(5) 0.0002(5) 0.0011(5)
C2 0.0226(7) 0.0214(7) 0.0166(6) -0.0018(5) 0.0050(5) -0.0011(5)
C3 0.0185(7) 0.0225(7) 0.0208(7) 0.0004(5) 0.0048(5) -0.0014(5)
C4 0.0190(6) 0.0158(6) 0.0185(7) -0.0022(5) 0.0019(5) 0.0004(5)
C5 0.0189(6) 0.0143(6) 0.0158(6) -0.0027(5) 0.0032(5) 0.0012(5)
C6 0.0232(7) 0.0193(6) 0.0163(6) -0.0001(5) 0.0023(5) 0.0019(5)
C7 0.0255(7) 0.0229(7) 0.0166(6) -0.0010(6) 0.0063(5) -0.0001(5)
C8 0.0174(6) 0.0209(7) 0.0225(7) -0.0021(5) 0.0058(5) -0.0013(5)
C9 0.0171(6) 0.0177(6) 0.0178(6) -0.0033(5) 0.0006(5) 0.0006(5)
C10 0.0178(6) 0.0143(6) 0.0161(6) -0.0041(5) 0.0031(5) 0.0004(5)
C11 0.0187(6) 0.0185(6) 0.0174(6) 0.0025(5) 0.0025(5) -0.0009(5)
C12 0.0256(7) 0.0214(7) 0.0270(8) -0.0037(6) -0.0006(6) 0.0055(6)
C13 0.0234(7) 0.0249(8) 0.0340(8) -0.0049(6) -0.0052(6) 0.0024(6)
C14 0.0238(7) 0.0224(7) 0.0226(7) 0.0051(6) -0.0013(6) 0.0015(6)
C15 0.0252(7) 0.0231(7) 0.0238(7) 0.0024(6) 0.0055(6) 0.0064(6)
C16 0.0182(7) 0.0243(7) 0.0238(7) -0.0011(5) 0.0036(5) 0.0030(6)
C21 0.0216(7) 0.0199(7) 0.0140(6) -0.0044(5) -0.0005(5) 0.0013(5)
C22 0.0247(7) 0.0221(7) 0.0149(6) -0.0003(6) -0.0006(5) 0.0004(5)
C23 0.0341(8) 0.0190(7) 0.0197(7) -0.0040(6) -0.0023(6) 0.0007(5)
C24 0.0315(8) 0.0260(8) 0.0211(7) -0.0112(6) -0.0025(6) 0.0027(6)
C25 0.0229(7) 0.0316(8) 0.0195(7) -0.0061(6) 0.0010(6) 0.0014(6)
C26 0.0233(7) 0.0230(7) 0.0152(6) -0.0013(6) 0.0003(5) 0.0009(5)
C31 0.0207(7) 0.0285(7) 0.0126(6) -0.0014(6) 0.0015(5) 0.0015(5)
C32 0.0210(7) 0.0300(8) 0.0154(6) 0.0019(6) -0.0005(5) 0.0009(6)
C33 0.0274(8) 0.0430(9) 0.0168(7) 0.0069(7) 0.0019(6) -0.0024(6)
C34 0.0302(8) 0.0562(11) 0.0168(7) 0.0044(8) 0.0065(6) 0.0047(7)
C35 0.0341(9) 0.0465(10) 0.0206(7) -0.0043(8) 0.0063(6) 0.0108(7)
C36 0.0265(8) 0.0321(8) 0.0195(7) -0.0025(6) 0.0015(6) 0.0051(6)
B1 0.0250(17) 0.0187(14) 0.0203(13) 0.0034(13) 0.0022(12) -0.0001(10)
F1 0.045(3) 0.0269(12) 0.0242(15) 0.0104(16) 0.0121(14) 0.0061(12)
F2 0.0268(15) 0.0307(19) 0.0306(13) 0.0109(16) 0.0086(11) 0.0088(14)
F3 0.0461(13) 0.0280(10) 0.0268(8) -0.0038(8) 0.0034(9) -0.0085(7)
F4 0.0228(7) 0.0336(8) 0.0471(9) -0.0037(5) -0.0001(6) -0.0010(6)
B1A 0.029(4) 0.025(4) 0.027(4) 0.003(3) 0.006(3) -0.001(3)
F1A 0.028(5) 0.046(5) 0.021(3) 0.009(3) -0.003(2) -0.008(3)
F2A 0.044(7) 0.016(3) 0.052(7) -0.001(3) 0.021(5) 0.001(3)
F3A 0.035(3) 0.031(3) 0.025(2) 0.009(2) 0.009(2) 0.0004(19)
F4A 0.0246(18) 0.0263(18) 0.050(2) -0.0038(14) 0.0029(15) 0.0047(15)

loop_
_atom_type_symbol
_atom_type_description
_atom_type_scat_dispersion_real
_atom_type_scat_dispersion_imag
_atom_type_scat_source
C C 0.0033 0.0016 'International Tables Vol C Tables 4.2.6.8 and 6.1.1.4'
H H 0.0000 0.0000 'International Tables Vol C Tables 4.2.6.8 and 6.1.1.4'
B B 0.0013 0.0007 'International Tables Vol C Tables 4.2.6.8 and 6.1.1.4'
F F 0.0171 0.0103 'International Tables Vol C Tables 4.2.6.8 and 6.1.1.4'
S S 0.1246 0.1234 'International Tables Vol C Tables 4.2.6.8 and 6.1.1.4'

loop_
_geom_angle_atom_site_label_1
_geom_angle_atom_site_label_2
_geom_angle_atom_site_label_3
_geom_angle_site_symmetry_1
_geom_angle_site_symmetry_3
_geom_angle
_geom_angle_publ_flag
C31 S1 C21 . . 101.98(7) ?
C31 S1 C1 . . 105.18(7) ?
C21 S1 C1 . . 104.79(6) ?
C22 S2 C32 . . 101.80(7) ?
C2 C1 C10 . . 122.27(12) ?
C2 C1 S1 . . 121.47(10) ?
C10 C1 S1 . . 116.16(10) ?
C1 C2 C3 . . 119.59(13) ?
C1 C2 H2 . . 120.200000 ?
C3 C2 H2 . . 120.200000 ?
C4 C3 C2 . . 121.25(13) ?
C4 C3 H3 . . 119.400000 ?
C2 C3 H3 . . 119.400000 ?
C3 C4 C5 . . 119.56(12) ?
C3 C4 C11 . . 119.69(12) ?
C5 C4 C11 . . 120.74(12) ?
C6 C5 C10 . . 118.28(12) ?
C6 C5 C4 . . 121.62(12) ?
C10 C5 C4 . . 120.05(12) ?
C7 C6 C5 . . 121.43(13) ?
C7 C6 H6 . . 119.300000 ?
C5 C6 H6 . . 119.300000 ?
C6 C7 C8 . . 120.21(13) ?
C6 C7 H7 . . 119.900000 ?
C8 C7 H7 . . 119.900000 ?
C9 C8 C7 . . 120.33(13) ?
C9 C8 H8 . . 119.800000 ?
C7 C8 H8 . . 119.800000 ?
C8 C9 C10 . . 120.84(12) ?
C8 C9 H9 . . 119.600000 ?
C10 C9 H9 . . 119.600000 ?
C9 C10 C1 . . 124.04(12) ?
C9 C10 C5 . . 118.91(12) ?
C1 C10 C5 . . 117.02(12) ?
C12 C11 C16 . . 118.99(13) ?
C12 C11 C4 . . 120.13(12) ?
C16 C11 C4 . . 120.87(12) ?
C13 C12 C11 . . 120.23(14) ?
C13 C12 H12 . . 119.900000 ?
C11 C12 H12 . . 119.900000 ?
C14 C13 C12 . . 120.27(14) ?
C14 C13 H13 . . 119.900000 ?
C12 C13 H13 . . 119.900000 ?
C15 C14 C13 . . 119.95(14) ?
C15 C14 H14 . . 120.000000 ?
C13 C14 H14 . . 120.000000 ?
C14 C15 C16 . . 119.76(14) ?
C14 C15 H15 . . 120.100000 ?
C16 C15 H15 . . 120.100000 ?
C15 C16 C11 . . 120.78(13) ?
C15 C16 H16 . . 119.600000 ?
C11 C16 H16 . . 119.600000 ?
C26 C21 C22 . . 121.61(13) ?
C26 C21 S1 . . 116.99(11) ?
C22 C21 S1 . . 121.40(11) ?
C23 C22 C21 . . 118.41(14) ?
C23 C22 S2 . . 117.61(12) ?
C21 C22 S2 . . 123.97(11) ?
C24 C23 C22 . . 120.09(14) ?
C24 C23 H23 . . 120.000000 ?
C22 C23 H23 . . 120.000000 ?
C23 C24 C25 . . 120.91(14) ?
C23 C24 H24 . . 119.500000 ?
C25 C24 H24 . . 119.500000 ?
C26 C25 C24 . . 119.92(14) ?
C26 C25 H25 . . 120.000000 ?
C24 C25 H25 . . 120.000000 ?
C25 C26 C21 . . 118.85(14) ?
C25 C26 H26 . . 120.600000 ?
C21 C26 H26 . . 120.600000 ?
C36 C31 C32 . . 122.19(13) ?
C36 C31 S1 . . 116.15(12) ?
C32 C31 S1 . . 121.63(11) ?
C33 C32 C31 . . 118.39(14) ?
C33 C32 S2 . . 117.55(12) ?
C31 C32 S2 . . 124.03(11) ?
C34 C33 C32 . . 119.79(16) ?
C34 C33 H33 . . 120.100000 ?
C32 C33 H33 . . 120.100000 ?
C35 C34 C33 . . 121.23(15) ?
C35 C34 H34 . . 119.400000 ?
C33 C34 H34 . . 119.400000 ?
C34 C35 C36 . . 120.14(16) ?
C34 C35 H35 . . 119.900000 ?
C36 C35 H35 . . 119.900000 ?
C31 C36 C35 . . 118.18(16) ?
C31 C36 H36 . . 120.900000 ?
C35 C36 H36 . . 120.900000 ?
F3 B1 F2 . . 110.8(4) ?
F3 B1 F4 . . 108.4(3) ?
F2 B1 F4 . . 109.3(4) ?
F3 B1 F1 . . 108.7(4) ?
F2 B1 F1 . . 109.5(5) ?
F4 B1 F1 . . 110.1(3) ?
F1A B1A F3A . . 110.3(10) ?
F1A B1A F2A . . 108.9(12) ?
F3A B1A F2A . . 110.1(11) ?
F1A B1A F4A . . 110.1(10) ?
F3A B1A F4A . . 108.8(7) ?
F2A B1A F4A . . 108.6(11) ?

loop_
_geom_bond_atom_site_label_1
_geom_bond_atom_site_label_2
_geom_bond_site_symmetry_2
_geom_bond_distance
_geom_bond_publ_flag
S1 C31 . 1.7660(14) ?
S1 C21 . 1.7759(14) ?
S1 C1 . 1.7991(13) ?
S2 C22 . 1.7570(16) ?
S2 C32 . 1.7595(16) ?
C1 C2 . 1.368(2) ?
C1 C10 . 1.4280(18) ?
C2 C3 . 1.408(2) ?
C2 H2 . 0.950000 ?
C3 C4 . 1.373(2) ?
C3 H3 . 0.950000 ?
C4 C5 . 1.4317(19) ?
C4 C11 . 1.4953(18) ?
C5 C6 . 1.4179(19) ?
C5 C10 . 1.4296(18) ?
C6 C7 . 1.365(2) ?
C6 H6 . 0.950000 ?
C7 C8 . 1.408(2) ?
C7 H7 . 0.950000 ?
C8 C9 . 1.3699(19) ?
C8 H8 . 0.950000 ?
C9 C10 . 1.4182(19) ?
C9 H9 . 0.950000 ?
C11 C12 . 1.392(2) ?
C11 C16 . 1.393(2) ?
C12 C13 . 1.392(2) ?
C12 H12 . 0.950000 ?
C13 C14 . 1.386(2) ?
C13 H13 . 0.950000 ?
C14 C15 . 1.386(2) ?
C14 H14 . 0.950000 ?
C15 C16 . 1.391(2) ?
C15 H15 . 0.950000 ?
C16 H16 . 0.950000 ?
C21 C26 . 1.393(2) ?
C21 C22 . 1.397(2) ?
C22 C23 . 1.395(2) ?
C23 C24 . 1.384(2) ?
C23 H23 . 0.950000 ?
C24 C25 . 1.389(2) ?
C24 H24 . 0.950000 ?
C25 C26 . 1.389(2) ?
C25 H25 . 0.950000 ?
C26 H26 . 0.950000 ?
C31 C36 . 1.392(2) ?
C31 C32 . 1.397(2) ?
C32 C33 . 1.394(2) ?
C33 C34 . 1.385(3) ?
C33 H33 . 0.950000 ?
C34 C35 . 1.384(3) ?
C34 H34 . 0.950000 ?
C35 C36 . 1.394(2) ?
C35 H35 . 0.950000 ?
C36 H36 . 0.950000 ?
B1 F3 . 1.387(4) ?
B1 F2 . 1.388(5) ?
B1 F4 . 1.391(4) ?
B1 F1 . 1.402(5) ?
B1A F1A . 1.380(11) ?
B1A F3A . 1.386(9) ?
B1A F2A . 1.392(12) ?
B1A F4A . 1.392(9) ?

loop_
_geom_torsion_atom_site_label_1
_geom_torsion_atom_site_label_2
_geom_torsion_atom_site_label_3
_geom_torsion_atom_site_label_4
_geom_torsion_site_symmetry_1
_geom_torsion_site_symmetry_2
_geom_torsion_site_symmetry_3
_geom_torsion_site_symmetry_4
_geom_torsion
_geom_torsion_publ_flag
C31 S1 C1 C2 . . . . 5.24(14) ?
C21 S1 C1 C2 . . . . -101.86(12) ?
C31 S1 C1 C10 . . . . -171.29(10) ?
C21 S1 C1 C10 . . . . 81.61(11) ?
C10 C1 C2 C3 . . . . -3.9(2) ?
S1 C1 C2 C3 . . . . 179.74(11) ?
C1 C2 C3 C4 . . . . -0.6(2) ?
C2 C3 C4 C5 . . . . 4.5(2) ?
C2 C3 C4 C11 . . . . -176.33(13) ?
C3 C4 C5 C6 . . . . 173.64(13) ?
C11 C4 C5 C6 . . . . -5.5(2) ?
C3 C4 C5 C10 . . . . -3.84(19) ?
C11 C4 C5 C10 . . . . 176.97(12) ?
C10 C5 C6 C7 . . . . 0.3(2) ?
C4 C5 C6 C7 . . . . -177.20(13) ?
C5 C6 C7 C8 . . . . 0.1(2) ?
C6 C7 C8 C9 . . . . -0.7(2) ?
C7 C8 C9 C10 . . . . 0.8(2) ?
C8 C9 C10 C1 . . . . 177.29(13) ?
C8 C9 C10 C5 . . . . -0.40(19) ?
C2 C1 C10 C9 . . . . -173.33(13) ?
S1 C1 C10 C9 . . . . 3.17(18) ?
C2 C1 C10 C5 . . . . 4.4(2) ?
S1 C1 C10 C5 . . . . -179.10(9) ?
C6 C5 C10 C9 . . . . -0.18(19) ?
C4 C5 C10 C9 . . . . 177.38(12) ?
C6 C5 C10 C1 . . . . -178.04(12) ?
C4 C5 C10 C1 . . . . -0.47(18) ?
C3 C4 C11 C12 . . . . -65.76(18) ?
C5 C4 C11 C12 . . . . 113.42(16) ?
C3 C4 C11 C16 . . . . 113.02(16) ?
C5 C4 C11 C16 . . . . -67.79(18) ?
C16 C11 C12 C13 . . . . 1.5(2) ?
C4 C11 C12 C13 . . . . -179.69(14) ?
C11 C12 C13 C14 . . . . -1.0(2) ?
C12 C13 C14 C15 . . . . -0.6(2) ?
C13 C14 C15 C16 . . . . 1.6(2) ?
C14 C15 C16 C11 . . . . -1.0(2) ?
C12 C11 C16 C15 . . . . -0.5(2) ?
C4 C11 C16 C15 . . . . -179.33(13) ?
C31 S1 C21 C26 . . . . 138.05(11) ?
C1 S1 C21 C26 . . . . -112.51(11) ?
C31 S1 C21 C22 . . . . -41.29(13) ?
C1 S1 C21 C22 . . . . 68.16(12) ?
C26 C21 C22 C23 . . . . 5.3(2) ?
S1 C21 C22 C23 . . . . -175.40(11) ?
C26 C21 C22 S2 . . . . -173.50(11) ?
S1 C21 C22 S2 . . . . 5.80(17) ?
C32 S2 C22 C23 . . . . -145.51(11) ?
C32 S2 C22 C21 . . . . 33.30(13) ?
C21 C22 C23 C24 . . . . -2.6(2) ?
S2 C22 C23 C24 . . . . 176.27(11) ?
C22 C23 C24 C25 . . . . -1.5(2) ?
C23 C24 C25 C26 . . . . 3.0(2) ?
C24 C25 C26 C21 . . . . -0.4(2) ?
C22 C21 C26 C25 . . . . -3.8(2) ?
S1 C21 C26 C25 . . . . 176.87(10) ?
C21 S1 C31 C36 . . . . -140.57(11) ?
C1 S1 C31 C36 . . . . 110.28(12) ?
C21 S1 C31 C32 . . . . 37.38(13) ?
C1 S1 C31 C32 . . . . -71.77(13) ?
C36 C31 C32 C33 . . . . -2.3(2) ?
S1 C31 C32 C33 . . . . 179.84(11) ?
C36 C31 C32 S2 . . . . 179.43(11) ?
S1 C31 C32 S2 . . . . 1.60(18) ?
C22 S2 C32 C33 . . . . 144.31(12) ?
C22 S2 C32 C31 . . . . -37.43(14) ?
C31 C32 C33 C34 . . . . -0.2(2) ?
S2 C32 C33 C34 . . . . 178.17(12) ?
C32 C33 C34 C35 . . . . 2.0(2) ?
C33 C34 C35 C36 . . . . -1.4(3) ?
C32 C31 C36 C35 . . . . 3.0(2) ?
S1 C31 C36 C35 . . . . -179.09(12) ?
C34 C35 C36 C31 . . . . -1.1(2) ?
